data_4081051
loop_
_publ_author_name
'Tao, Xin'
'Wu, Qiaolin'
'Huo, Hang'
'Gao, Wei'
'Mu, Ying'

_publ_section_title
;
 New Titanium(IV) Complexes with 2-Cyclopentadienylbenzylamido Ligands:
 Synthesis, Characterization, and Catalytic Properties for Ethylene
 Polymerization and Copolymerization with 1-Hexene
;
_journal_issue 15
_journal_name_full Organometallics
_journal_page_first 4185
_journal_paper_doi 10.1021/om4003945
_journal_volume 32
_journal_year 2013
_chemical_formula_sum 'C23 H25 Cl2 N Ti'
_chemical_formula_weight 434.24
_chemical_name_systematic
; 
 ? 
;
_space_group_IT_number 14
_symmetry_cell_setting monoclinic
_symmetry_space_group_name_Hall '-P 2yn'
_symmetry_space_group_name_H-M 'P 1 21/n 1'
_atom_sites_solution_hydrogens geom
_atom_sites_solution_primary direct
_atom_sites_solution_secondary difmap
_audit_creation_method SHELXL-97
_cell_angle_alpha 90.00
_cell_angle_beta 107.6990(10)
_cell_angle_gamma 90.00
_cell_formula_units_Z 4
_cell_length_a 16.0318(10)
_cell_length_b 8.4255(5)
_cell_length_c 16.4358(10)
_cell_measurement_reflns_used 9416
_cell_measurement_temperature 185(2)
_cell_measurement_theta_max 26.0
_cell_measurement_theta_min 0.999
_cell_volume 2115.0(2)
_computing_cell_refinement 'Bruker XSCANS'
_computing_data_collection 'Bruker XSCANS'
_computing_data_reduction 'Bruker SHELXTL'
_computing_molecular_graphics 'Bruker SHELXTL'
_computing_publication_material 'Bruker SHELXTL'
_computing_structure_refinement 'SHELXL-97 (Sheldrick, 1997)'
_computing_structure_solution 'SHELXS-97 (Sheldrick, 1990)'
_diffrn_ambient_temperature 185(2)
_diffrn_measured_fraction_theta_full 0.998
_diffrn_measured_fraction_theta_max 0.998
_diffrn_measurement_device_type 'Bruker P4'
_diffrn_measurement_method '\w scans'
_diffrn_radiation_monochromator graphite
_diffrn_radiation_source 'fine-focus sealed tube'
_diffrn_radiation_type MoK\a
_diffrn_radiation_wavelength 0.71073
_diffrn_reflns_av_R_equivalents 0.0196
_diffrn_reflns_av_sigmaI/netI 0.0228
_diffrn_reflns_limit_h_max 11
_diffrn_reflns_limit_h_min -19
_diffrn_reflns_limit_k_max 10
_diffrn_reflns_limit_k_min -10
_diffrn_reflns_limit_l_max 20
_diffrn_reflns_limit_l_min -17
_diffrn_reflns_number 11469
_diffrn_reflns_theta_full 26.02
_diffrn_reflns_theta_max 26.02
_diffrn_reflns_theta_min 1.55
_diffrn_standards_decay_% 0
_diffrn_standards_interval_count 0
_diffrn_standards_interval_time 0
_diffrn_standards_number 0
_exptl_absorpt_coefficient_mu 0.665
_exptl_absorpt_correction_T_max 0.917
_exptl_absorpt_correction_T_min 0.859
_exptl_absorpt_correction_type multi-scan
_exptl_absorpt_process_details 'SADABS; Bruker, 2000'
_exptl_crystal_colour orange
_exptl_crystal_density_diffrn 1.364
_exptl_crystal_density_method 'not measured'
_exptl_crystal_description block
_exptl_crystal_F_000 904
_exptl_crystal_size_max 0.23
_exptl_crystal_size_mid 0.19
_exptl_crystal_size_min 0.13
_refine_diff_density_max 0.316
_refine_diff_density_min -0.188
_refine_diff_density_rms 0.053
_refine_ls_extinction_method none
_refine_ls_goodness_of_fit_ref 1.048
_refine_ls_hydrogen_treatment constr
_refine_ls_matrix_type full
_refine_ls_number_parameters 249
_refine_ls_number_reflns 4161
_refine_ls_number_restraints 0
_refine_ls_restrained_S_all 1.048
_refine_ls_R_factor_all 0.0396
_refine_ls_R_factor_gt 0.0341
_refine_ls_shift/su_max 0.002
_refine_ls_shift/su_mean 0.000
_refine_ls_structure_factor_coef Fsqd
_refine_ls_weighting_details 'calc w=1/[\s^2^(Fo^2^)+(0.0488P)^2^+0.8514P] where P=(Fo^2^+2Fc^2^)/3'
_refine_ls_weighting_scheme calc
_refine_ls_wR_factor_gt 0.0867
_refine_ls_wR_factor_ref 0.0906
_reflns_number_gt 3649
_reflns_number_total 4161
_reflns_threshold_expression >2sigma(I)
_cod_data_source_file om4003945_si_002.cif
_cod_data_source_block complex_4
_cod_depositor_comments
;
The following automatic conversions were performed:

'_symmetry_cell_setting' value 'Monoclinic' changed to 'monoclinic'
according to /home/saulius/struct/CIF-dictionaries/cif_core.dic
dictionary named 'cif_core.dic' version 2.4.2 from 2011-04-26.

Automatic conversion script
Id: cif_fix_values 1891 2012-01-12 08:04:46Z andrius 
;
_cod_original_sg_symbol_H-M 'P2(1)/n  '
_cod_database_code 4081051

loop_
_symmetry_equiv_pos_as_xyz
'x, y, z'
'-x+1/2, y+1/2, -z+1/2'
'-x, -y, -z'
'x-1/2, -y-1/2, z-1/2'

loop_
_atom_site_label
_atom_site_type_symbol
_atom_site_fract_x
_atom_site_fract_y
_atom_site_fract_z
_atom_site_U_iso_or_equiv
_atom_site_adp_type
_atom_site_occupancy
_atom_site_symmetry_multiplicity
_atom_site_calc_flag
_atom_site_refinement_flags
Ti1 Ti 0.31452(2) 0.73798(4) 0.998933(19) 0.02266(10) Uani 1 1 d .
Cl1 Cl 0.45857(3) 0.80092(7) 1.05650(3) 0.03946(14) Uani 1 1 d .
Cl2 Cl 0.30409(4) 0.50336(6) 1.06615(3) 0.03769(14) Uani 1 1 d .
N1 N 0.25314(10) 0.89838(18) 1.03797(9) 0.0260(3) Uani 1 1 d .
C1 C 0.20672(12) 0.7949(2) 0.87062(10) 0.0238(4) Uani 1 1 d .
C2 C 0.28642(12) 0.8665(2) 0.86705(11) 0.0244(4) Uani 1 1 d .
C3 C 0.34648(13) 0.7436(2) 0.86706(12) 0.0274(4) Uani 1 1 d .
C4 C 0.30513(13) 0.5965(2) 0.87195(11) 0.0287(4) Uani 1 1 d .
C5 C 0.21845(12) 0.6276(2) 0.87271(11) 0.0273(4) Uani 1 1 d .
C6 C 0.30210(14) 1.0407(2) 0.85983(13) 0.0336(4) Uani 1 1 d .
H6A H 0.3450 1.0768 0.9110 0.050 Uiso 1 1 calc R
H6B H 0.2483 1.0975 0.8521 0.050 Uiso 1 1 calc R
H6C H 0.3229 1.0593 0.8117 0.050 Uiso 1 1 calc R
C7 C 0.43546(14) 0.7639(3) 0.85578(15) 0.0401(5) Uani 1 1 d .
H7A H 0.4317 0.7454 0.7971 0.060 Uiso 1 1 calc R
H7B H 0.4755 0.6893 0.8914 0.060 Uiso 1 1 calc R
H7C H 0.4560 0.8699 0.8716 0.060 Uiso 1 1 calc R
C8 C 0.34507(17) 0.4355(2) 0.87270(14) 0.0434(5) Uani 1 1 d .
H8A H 0.3296 0.3691 0.9133 0.065 Uiso 1 1 calc R
H8B H 0.4076 0.4453 0.8884 0.065 Uiso 1 1 calc R
H8C H 0.3236 0.3890 0.8169 0.065 Uiso 1 1 calc R
C9 C 0.15042(15) 0.5051(3) 0.87351(13) 0.0397(5) Uani 1 1 d .
H9A H 0.1191 0.4754 0.8159 0.059 Uiso 1 1 calc R
H9B H 0.1102 0.5485 0.9006 0.059 Uiso 1 1 calc R
H9C H 0.1785 0.4133 0.9045 0.059 Uiso 1 1 calc R
C10 C 0.12390(12) 0.8785(2) 0.86448(11) 0.0278(4) Uani 1 1 d .
C11 C 0.05145(12) 0.8489(3) 0.79297(12) 0.0351(5) Uani 1 1 d .
H11 H 0.0560 0.7741 0.7529 0.042 Uiso 1 1 calc R
C12 C -0.02632(13) 0.9286(3) 0.78088(14) 0.0448(6) Uani 1 1 d .
H12 H -0.0736 0.9088 0.7326 0.054 Uiso 1 1 calc R
C13 C -0.03376(14) 1.0380(3) 0.84087(16) 0.0495(6) Uani 1 1 d .
H13 H -0.0861 1.0921 0.8332 0.059 Uiso 1 1 calc R
C14 C 0.03663(14) 1.0667(3) 0.91214(14) 0.0442(5) Uani 1 1 d .
H14 H 0.0308 1.1397 0.9525 0.053 Uiso 1 1 calc R
C15 C 0.11637(13) 0.9890(2) 0.92509(12) 0.0323(4) Uani 1 1 d .
C16 C 0.18981(14) 1.0274(3) 1.00465(12) 0.0370(5) Uani 1 1 d .
H16A H 0.2214 1.1185 0.9929 0.044 Uiso 1 1 calc R
H16B H 0.1646 1.0581 1.0490 0.044 Uiso 1 1 calc R
C17 C 0.29306(12) 0.9151(2) 1.12946(11) 0.0265(4) Uani 1 1 d .
C18 C 0.35539(13) 1.0319(2) 1.16202(13) 0.0348(4) Uani 1 1 d .
H18 H 0.3717 1.1004 1.1252 0.042 Uiso 1 1 calc R
C19 C 0.39316(14) 1.0463(3) 1.24955(13) 0.0403(5) Uani 1 1 d .
H19 H 0.4351 1.1244 1.2708 0.048 Uiso 1 1 calc R
C20 C 0.36983(13) 0.9468(3) 1.30608(12) 0.0391(5) Uani 1 1 d .
C21 C 0.30608(14) 0.8340(3) 1.27290(13) 0.0379(5) Uani 1 1 d .
H21 H 0.2883 0.7684 1.3100 0.045 Uiso 1 1 calc R
C22 C 0.26795(12) 0.8164(2) 1.18549(12) 0.0312(4) Uani 1 1 d .
H22 H 0.2257 0.7386 1.1645 0.037 Uiso 1 1 calc R
C23 C 0.41452(16) 0.9587(4) 1.40094(13) 0.0588(7) Uani 1 1 d .
H23A H 0.3721 0.9443 1.4309 0.088 Uiso 1 1 calc R
H23B H 0.4412 1.0613 1.4142 0.088 Uiso 1 1 calc R
H23C H 0.4587 0.8780 1.4181 0.088 Uiso 1 1 calc R

loop_
_atom_site_aniso_label
_atom_site_aniso_U_11
_atom_site_aniso_U_22
_atom_site_aniso_U_33
_atom_site_aniso_U_23
_atom_site_aniso_U_13
_atom_site_aniso_U_12
Ti1 0.02193(18) 0.02281(18) 0.02137(17) 0.00002(12) 0.00380(13) 0.00144(12)
Cl1 0.0233(2) 0.0496(3) 0.0404(3) -0.0068(2) 0.0022(2) -0.0002(2)
Cl2 0.0505(3) 0.0297(3) 0.0316(3) 0.00647(18) 0.0106(2) -0.0002(2)
N1 0.0258(8) 0.0286(8) 0.0209(7) -0.0018(6) 0.0030(6) 0.0038(6)
C1 0.0238(9) 0.0283(9) 0.0168(8) -0.0018(7) 0.0027(7) -0.0031(7)
C2 0.0251(9) 0.0258(9) 0.0203(8) 0.0011(7) 0.0041(7) -0.0023(7)
C3 0.0278(10) 0.0300(10) 0.0254(9) 0.0003(7) 0.0095(8) 0.0005(8)
C4 0.0371(11) 0.0252(9) 0.0247(9) -0.0022(7) 0.0107(8) 0.0004(8)
C5 0.0329(10) 0.0282(9) 0.0200(8) -0.0035(7) 0.0070(7) -0.0061(8)
C6 0.0350(11) 0.0276(10) 0.0369(10) 0.0038(8) 0.0091(9) -0.0027(8)
C7 0.0344(12) 0.0462(13) 0.0457(12) 0.0054(10) 0.0210(10) 0.0042(9)
C8 0.0600(15) 0.0294(11) 0.0453(12) -0.0047(9) 0.0226(11) 0.0058(10)
C9 0.0429(12) 0.0381(12) 0.0355(11) -0.0035(9) 0.0081(9) -0.0163(10)
C10 0.0236(9) 0.0338(10) 0.0238(9) 0.0062(7) 0.0038(7) -0.0013(8)
C11 0.0280(10) 0.0458(12) 0.0284(10) 0.0052(8) 0.0037(8) -0.0067(9)
C12 0.0234(10) 0.0622(15) 0.0404(12) 0.0165(11) -0.0028(9) -0.0059(10)
C13 0.0257(11) 0.0655(16) 0.0551(14) 0.0225(12) 0.0089(10) 0.0138(11)
C14 0.0370(12) 0.0524(14) 0.0442(12) 0.0061(10) 0.0138(10) 0.0160(11)
C15 0.0284(10) 0.0375(11) 0.0288(10) 0.0046(8) 0.0054(8) 0.0085(8)
C16 0.0371(11) 0.0365(11) 0.0319(10) -0.0057(8) 0.0023(9) 0.0147(9)
C17 0.0222(9) 0.0321(10) 0.0232(9) -0.0046(7) 0.0040(7) 0.0049(7)
C18 0.0345(11) 0.0385(11) 0.0314(10) -0.0064(8) 0.0102(8) -0.0043(9)
C19 0.0306(11) 0.0533(13) 0.0341(11) -0.0172(10) 0.0057(9) -0.0053(10)
C20 0.0261(10) 0.0642(14) 0.0252(10) -0.0071(9) 0.0050(8) 0.0131(10)
C21 0.0335(11) 0.0541(13) 0.0281(10) 0.0042(9) 0.0123(8) 0.0077(10)
C22 0.0253(9) 0.0389(11) 0.0298(10) -0.0015(8) 0.0090(8) 0.0033(8)
C23 0.0387(13) 0.106(2) 0.0265(11) -0.0086(12) 0.0015(9) 0.0067(14)

loop_
_atom_type_symbol
_atom_type_description
_atom_type_scat_dispersion_real
_atom_type_scat_dispersion_imag
_atom_type_scat_source
C C 0.0033 0.0016 'International Tables Vol C Tables 4.2.6.8 and 6.1.1.4'
H H 0.0000 0.0000 'International Tables Vol C Tables 4.2.6.8 and 6.1.1.4'
N N 0.0061 0.0033 'International Tables Vol C Tables 4.2.6.8 and 6.1.1.4'
Cl Cl 0.1484 0.1585 'International Tables Vol C Tables 4.2.6.8 and 6.1.1.4'
Ti Ti 0.2776 0.4457 'International Tables Vol C Tables 4.2.6.8 and 6.1.1.4'

loop_
_geom_angle_atom_site_label_1
_geom_angle_atom_site_label_2
_geom_angle_atom_site_label_3
_geom_angle
N1 Ti1 Cl1 105.00(5)
N1 Ti1 Cl2 109.27(5)
Cl1 Ti1 Cl2 102.34(2)
N1 Ti1 C1 80.87(6)
Cl1 Ti1 C1 134.96(5)
Cl2 Ti1 C1 118.01(5)
N1 Ti1 C2 90.58(6)
Cl1 Ti1 C2 99.35(5)
Cl2 Ti1 C2 145.32(5)
C1 Ti1 C2 35.63(6)
N1 Ti1 C5 108.09(7)
Cl1 Ti1 C5 139.80(5)
Cl2 Ti1 C5 87.73(5)
C1 Ti1 C5 35.18(6)
C2 Ti1 C5 58.61(6)
N1 Ti1 C4 139.20(7)
Cl1 Ti1 C4 105.55(5)
Cl2 Ti1 C4 89.79(5)
C1 Ti1 C4 58.39(6)
C2 Ti1 C4 58.26(6)
C5 Ti1 C4 34.86(7)
N1 Ti1 C3 124.99(6)
Cl1 Ti1 C3 84.35(5)
Cl2 Ti1 C3 121.59(5)
C1 Ti1 C3 58.47(6)
C2 Ti1 C3 34.89(6)
C5 Ti1 C3 58.06(6)
C4 Ti1 C3 34.81(6)
C17 N1 C16 110.51(14)
C17 N1 Ti1 108.02(11)
C16 N1 Ti1 140.34(12)
C5 C1 C2 107.83(16)
C5 C1 C10 125.69(16)
C2 C1 C10 126.22(16)
C5 C1 Ti1 73.63(10)
C2 C1 Ti1 72.45(10)
C10 C1 Ti1 124.21(12)
C3 C2 C1 107.92(16)
C3 C2 C6 125.90(17)
C1 C2 C6 126.11(17)
C3 C2 Ti1 73.84(10)
C1 C2 Ti1 71.92(10)
C6 C2 Ti1 122.42(12)
C2 C3 C4 108.05(17)
C2 C3 C7 126.03(17)
C4 C3 C7 125.70(17)
C2 C3 Ti1 71.26(10)
C4 C3 Ti1 72.35(10)
C7 C3 Ti1 126.24(14)
C5 C4 C3 108.37(16)
C5 C4 C8 125.77(18)
C3 C4 C8 125.82(18)
C5 C4 Ti1 72.48(10)
C3 C4 Ti1 72.84(10)
C8 C4 Ti1 122.40(13)
C4 C5 C1 107.81(16)
C4 C5 C9 126.03(18)
C1 C5 C9 126.15(18)
C4 C5 Ti1 72.66(10)
C1 C5 Ti1 71.18(9)
C9 C5 Ti1 122.84(12)
C2 C6 H6A 109.5
C2 C6 H6B 109.5
H6A C6 H6B 109.5
C2 C6 H6C 109.5
H6A C6 H6C 109.5
H6B C6 H6C 109.5
C3 C7 H7A 109.5
C3 C7 H7B 109.5
H7A C7 H7B 109.5
C3 C7 H7C 109.5
H7A C7 H7C 109.5
H7B C7 H7C 109.5
C4 C8 H8A 109.5
C4 C8 H8B 109.5
H8A C8 H8B 109.5
C4 C8 H8C 109.5
H8A C8 H8C 109.5
H8B C8 H8C 109.5
C5 C9 H9A 109.5
C5 C9 H9B 109.5
H9A C9 H9B 109.5
C5 C9 H9C 109.5
H9A C9 H9C 109.5
H9B C9 H9C 109.5
C15 C10 C11 119.21(18)
C15 C10 C1 122.66(16)
C11 C10 C1 118.08(17)
C12 C11 C10 121.2(2)
C12 C11 H11 119.4
C10 C11 H11 119.4
C11 C12 C13 119.6(2)
C11 C12 H12 120.2
C13 C12 H12 120.2
C14 C13 C12 119.9(2)
C14 C13 H13 120.1
C12 C13 H13 120.1
C13 C14 C15 121.5(2)
C13 C14 H14 119.2
C15 C14 H14 119.2
C14 C15 C10 118.60(19)
C14 C15 C16 118.09(18)
C10 C15 C16 123.31(17)
N1 C16 C15 115.66(16)
N1 C16 H16A 108.4
C15 C16 H16A 108.4
N1 C16 H16B 108.4
C15 C16 H16B 108.4
H16A C16 H16B 107.4
C22 C17 C18 119.27(17)
C22 C17 N1 120.24(17)
C18 C17 N1 120.48(17)
C19 C18 C17 119.9(2)
C19 C18 H18 120.1
C17 C18 H18 120.1
C20 C19 C18 121.5(2)
C20 C19 H19 119.3
C18 C19 H19 119.3
C21 C20 C19 118.04(18)
C21 C20 C23 121.0(2)
C19 C20 C23 120.9(2)
C20 C21 C22 121.5(2)
C20 C21 H21 119.2
C22 C21 H21 119.2
C21 C22 C17 119.80(19)
C21 C22 H22 120.1
C17 C22 H22 120.1
C20 C23 H23A 109.5
C20 C23 H23B 109.5
H23A C23 H23B 109.5
C20 C23 H23C 109.5
H23A C23 H23C 109.5
H23B C23 H23C 109.5

loop_
_geom_bond_atom_site_label_1
_geom_bond_atom_site_label_2
_geom_bond_distance
Ti1 N1 1.8948(15)
Ti1 Cl1 2.2762(6)
Ti1 Cl2 2.2953(6)
Ti1 C1 2.3340(17)
Ti1 C2 2.3410(17)
Ti1 C5 2.3659(17)
Ti1 C4 2.3681(18)
Ti1 C3 2.3744(18)
N1 C17 1.451(2)
N1 C16 1.474(2)
C1 C5 1.421(3)
C1 C2 1.430(2)
C1 C10 1.479(3)
C2 C3 1.414(3)
C2 C6 1.500(3)
C3 C4 1.419(3)
C3 C7 1.503(3)
C4 C5 1.418(3)
C4 C8 1.499(3)
C5 C9 1.505(3)
C6 H6A 0.9600
C6 H6B 0.9600
C6 H6C 0.9600
C7 H7A 0.9600
C7 H7B 0.9600
C7 H7C 0.9600
C8 H8A 0.9600
C8 H8B 0.9600
C8 H8C 0.9600
C9 H9A 0.9600
C9 H9B 0.9600
C9 H9C 0.9600
C10 C15 1.395(3)
C10 C11 1.401(3)
C11 C12 1.376(3)
C11 H11 0.9300
C12 C13 1.381(4)
C12 H12 0.9300
C13 C14 1.379(3)
C13 H13 0.9300
C14 C15 1.394(3)
C14 H14 0.9300
C15 C16 1.505(3)
C16 H16A 0.9700
C16 H16B 0.9700
C17 C22 1.389(3)
C17 C18 1.389(3)
C18 C19 1.386(3)
C18 H18 0.9300
C19 C20 1.384(3)
C19 H19 0.9300
C20 C21 1.381(3)
C20 C23 1.508(3)
C21 C22 1.388(3)
C21 H21 0.9300
C22 H22 0.9300
C23 H23A 0.9600
C23 H23B 0.9600
C23 H23C 0.9600
